data_1516588
loop_
_publ_author_name
'Ren, Wenshan'
'Zhou, Enwei'
'Fang, Bo'
'Zi, Guofu'
'Fang, De-Cai'
'Walter, Marc D.'

_publ_section_title
;
 Si--H addition followed by C--H bond activation induced by a terminal
 thorium imido metallocene: a combined experimental and computational
 study
;
_journal_issue 8
_journal_name_full 'Chemical Science'
_journal_page_first 3165
_journal_paper_doi 10.1039/c4sc00576g
_journal_volume 5
_journal_year 2014
_chemical_formula_moiety 'C47 H73 N Si Th'
_chemical_formula_sum 'C47 H73 N Si Th'
_chemical_formula_weight 912.19
_space_group_IT_number 61
_symmetry_cell_setting orthorhombic
_symmetry_space_group_name_Hall '-P 2ac 2ab'
_symmetry_space_group_name_H-M 'P b c a'
_atom_sites_solution_hydrogens geom
_atom_sites_solution_primary direct
_atom_sites_solution_secondary difmap
_audit_creation_method SHELXL-97
_cell_angle_alpha 90.00
_cell_angle_beta 90.00
_cell_angle_gamma 90.00
_cell_formula_units_Z 8
_cell_length_a 10.4251(6)
_cell_length_b 20.7650(12)
_cell_length_c 44.289(3)
_cell_measurement_reflns_used 9870
_cell_measurement_temperature 110(2)
_cell_measurement_theta_max 27.58
_cell_measurement_theta_min 2.23
_cell_volume 9587.6(10)
_computing_cell_refinement 'Bruker SMART'
_computing_data_collection 'Bruker SMART'
_computing_data_reduction 'Bruker SAINT'
_computing_molecular_graphics 'Bruker SHELXTL'
_computing_publication_material 'Bruker SHELXTL'
_computing_structure_refinement 'SHELXL-97 (Sheldrick, 1997)'
_computing_structure_solution 'SHELXS-97 (Sheldrick, 1990)'
_diffrn_ambient_temperature 110(2)
_diffrn_measured_fraction_theta_full 0.996
_diffrn_measured_fraction_theta_max 0.996
_diffrn_measurement_device_type 'CCD area detector'
_diffrn_measurement_method 'phi and omega scans'
_diffrn_radiation_monochromator graphite
_diffrn_radiation_source 'fine-focus sealed tube'
_diffrn_radiation_type MoK\a
_diffrn_radiation_wavelength 0.71073
_diffrn_reflns_av_R_equivalents 0.0000
_diffrn_reflns_av_sigmaI/netI 0.0356
_diffrn_reflns_limit_h_max 13
_diffrn_reflns_limit_h_min 0
_diffrn_reflns_limit_k_max 26
_diffrn_reflns_limit_k_min 0
_diffrn_reflns_limit_l_max 57
_diffrn_reflns_limit_l_min 0
_diffrn_reflns_number 11151
_diffrn_reflns_theta_full 27.67
_diffrn_reflns_theta_max 27.67
_diffrn_reflns_theta_min 1.96
_exptl_absorpt_coefficient_mu 3.164
_exptl_absorpt_correction_T_max 0.7223
_exptl_absorpt_correction_T_min 0.3717
_exptl_absorpt_correction_type multi-scan
_exptl_absorpt_process_details SADABS
_exptl_crystal_colour colorless
_exptl_crystal_density_diffrn 1.264
_exptl_crystal_density_method 'not measured'
_exptl_crystal_description block
_exptl_crystal_F_000 3728
_exptl_crystal_size_max 0.39
_exptl_crystal_size_mid 0.21
_exptl_crystal_size_min 0.11
_platon_squeeze_details
;
;
_refine_diff_density_max 1.082
_refine_diff_density_min -1.520
_refine_diff_density_rms 0.111
_refine_ls_extinction_method none
_refine_ls_goodness_of_fit_ref 1.097
_refine_ls_hydrogen_treatment mixed
_refine_ls_matrix_type full
_refine_ls_number_parameters 528
_refine_ls_number_reflns 11151
_refine_ls_number_restraints 210
_refine_ls_restrained_S_all 1.091
_refine_ls_R_factor_all 0.0457
_refine_ls_R_factor_gt 0.0324
_refine_ls_shift/su_max 0.019
_refine_ls_shift/su_mean 0.001
_refine_ls_structure_factor_coef Fsqd
_refine_ls_weighting_details 'calc w=1/[\s^2^(Fo^2^)+(0.0244P)^2^+9.2040P] where P=(Fo^2^+2Fc^2^)/3'
_refine_ls_weighting_scheme calc
_refine_ls_wR_factor_gt 0.0636
_refine_ls_wR_factor_ref 0.0664
_reflns_number_gt 8989
_reflns_number_total 11151
_reflns_threshold_expression >2sigma(I)
_cod_data_source_file c4sc00576g2.cif
_cod_data_source_block 2a
_cod_depositor_comments
;
The following automatic conversions were performed:

'_symmetry_cell_setting' value 'Orthorhombic' changed to
'orthorhombic' according to
/usr/data/users/saulius/crontab/automatic-downloads/rss-feeds/RSC/lib/dictionaries/cif_core.dic
dictionary named 'cif_core.dic' version 2.4.2 from
2011-04-26.

'_exptl_absorpt_correction_type' value 'Multi-scan'
changed to 'multi-scan' according to
/usr/data/users/saulius/crontab/automatic-downloads/rss-feeds/RSC/lib/dictionaries/cif_core.dic
dictionary named 'cif_core.dic' version 2.4.2 from 2011-04-26.

Automatic conversion script
Id: cif_fix_values 2281 2013-09-26 08:29:07Z andrius 

 Adding full bibliography for 1516588--1516590.cif.
;
_cod_original_sg_symbol_H-M Pbca
_cod_database_code 1516588

loop_
_symmetry_equiv_pos_as_xyz
'x, y, z'
'-x+1/2, -y, z+1/2'
'-x, y+1/2, -z+1/2'
'x+1/2, -y+1/2, -z'
'-x, -y, -z'
'x-1/2, y, -z-1/2'
'x, -y-1/2, z-1/2'
'-x-1/2, y-1/2, z'

loop_
_atom_site_label
_atom_site_type_symbol
_atom_site_fract_x
_atom_site_fract_y
_atom_site_fract_z
_atom_site_U_iso_or_equiv
_atom_site_adp_type
_atom_site_occupancy
_atom_site_symmetry_multiplicity
_atom_site_calc_flag
_atom_site_refinement_flags
_atom_site_disorder_assembly
C1 C 0.4828(3) 0.52474(15) 0.11084(7) 0.0160(7) Uani 1 1 d . .
C2 C 0.4539(3) 0.49674(15) 0.13959(7) 0.0159(6) Uani 1 1 d . .
C3 C 0.5740(3) 0.48429(15) 0.15386(7) 0.0157(6) Uani 1 1 d . .
H3 H 0.5838 0.4639 0.1729 0.019 Uiso 1 1 calc R .
C4 C 0.6756(3) 0.50638(15) 0.13589(7) 0.0157(7) Uani 1 1 d . .
C5 C 0.6189(3) 0.52889(15) 0.10902(7) 0.0163(6) Uani 1 1 d . .
H5 H 0.6650 0.5446 0.0921 0.020 Uiso 1 1 calc R .
C6 C 0.4020(3) 0.56194(16) 0.08710(7) 0.0190(7) Uani 1 1 d . .
C7 C 0.4655(3) 0.55829(18) 0.05581(7) 0.0234(8) Uani 1 1 d . .
H7A H 0.4674 0.5134 0.0490 0.035 Uiso 1 1 calc R .
H7B H 0.5533 0.5749 0.0571 0.035 Uiso 1 1 calc R .
H7C H 0.4162 0.5842 0.0414 0.035 Uiso 1 1 calc R .
C8 C 0.2643(3) 0.53830(18) 0.08279(8) 0.0261(8) Uani 1 1 d . .
H8A H 0.2253 0.5608 0.0656 0.039 Uiso 1 1 calc R .
H8B H 0.2146 0.5471 0.1011 0.039 Uiso 1 1 calc R .
H8C H 0.2647 0.4919 0.0789 0.039 Uiso 1 1 calc R .
C9 C 0.4011(4) 0.63351(17) 0.09666(8) 0.0276(8) Uani 1 1 d . .
H9A H 0.4891 0.6502 0.0966 0.041 Uiso 1 1 calc R .
H9B H 0.3648 0.6374 0.1170 0.041 Uiso 1 1 calc R .
H9C H 0.3488 0.6584 0.0824 0.041 Uiso 1 1 calc R .
C10 C 0.3278(3) 0.49084(16) 0.15794(7) 0.0188(7) Uani 1 1 d . .
C11 C 0.2289(3) 0.44384(17) 0.14512(8) 0.0247(8) Uani 1 1 d . .
H11A H 0.1500 0.4461 0.1571 0.037 Uiso 1 1 calc R .
H11B H 0.2633 0.4000 0.1459 0.037 Uiso 1 1 calc R .
H11C H 0.2099 0.4553 0.1241 0.037 Uiso 1 1 calc R .
C12 C 0.2695(3) 0.55853(16) 0.16196(8) 0.0249(8) Uani 1 1 d . .
H12A H 0.3344 0.5876 0.1703 0.037 Uiso 1 1 calc R .
H12B H 0.1962 0.5561 0.1758 0.037 Uiso 1 1 calc R .
H12C H 0.2409 0.5749 0.1423 0.037 Uiso 1 1 calc R .
C13 C 0.3568(3) 0.46679(18) 0.19014(8) 0.0270(8) Uani 1 1 d . .
H13A H 0.4162 0.4967 0.2000 0.040 Uiso 1 1 calc R .
H13B H 0.3958 0.4239 0.1891 0.040 Uiso 1 1 calc R .
H13C H 0.2768 0.4645 0.2017 0.040 Uiso 1 1 calc R .
C14 C 0.8099(3) 0.52324(16) 0.14759(7) 0.0184(7) Uani 1 1 d . .
C15 C 0.7999(3) 0.59263(16) 0.15975(8) 0.0254(8) Uani 1 1 d . .
H15A H 0.7682 0.6211 0.1437 0.038 Uiso 1 1 calc R .
H15B H 0.8847 0.6073 0.1664 0.038 Uiso 1 1 calc R .
H15C H 0.7404 0.5937 0.1769 0.038 Uiso 1 1 calc R .
C16 C 0.8526(3) 0.47896(18) 0.17322(8) 0.0249(8) Uani 1 1 d . .
H16A H 0.7915 0.4821 0.1900 0.037 Uiso 1 1 calc R .
H16B H 0.9379 0.4920 0.1802 0.037 Uiso 1 1 calc R .
H16C H 0.8557 0.4344 0.1659 0.037 Uiso 1 1 calc R .
C17 C 0.9105(3) 0.52219(17) 0.12241(8) 0.0226(7) Uani 1 1 d . .
H17A H 0.9177 0.4784 0.1143 0.034 Uiso 1 1 calc R .
H17B H 0.9936 0.5357 0.1306 0.034 Uiso 1 1 calc R .
H17C H 0.8845 0.5517 0.1063 0.034 Uiso 1 1 calc R .
C18 C 0.5279(3) 0.33508(15) 0.04881(7) 0.0160(7) Uani 1 1 d . .
C19 C 0.6165(3) 0.29149(15) 0.06300(7) 0.0147(6) Uani 1 1 d . .
C20 C 0.7369(3) 0.32355(15) 0.06417(7) 0.0153(6) Uani 1 1 d . .
H20 H 0.8129 0.3059 0.0726 0.018 Uiso 1 1 calc R .
C21 C 0.7279(3) 0.38499(15) 0.05109(7) 0.0151(6) Uani 1 1 d . .
C22 C 0.5983(3) 0.39195(15) 0.04254(7) 0.0171(6) Uani 1 1 d . .
H22 H 0.5630 0.4297 0.0338 0.021 Uiso 1 1 calc R .
C23 C 0.3967(3) 0.32530(17) 0.03333(8) 0.0217(7) Uani 1 1 d . .
C24 C 0.3282(3) 0.38988(18) 0.02896(9) 0.0300(8) Uani 1 1 d . .
H24A H 0.3139 0.4101 0.0487 0.045 Uiso 1 1 calc R .
H24B H 0.2456 0.3827 0.0190 0.045 Uiso 1 1 calc R .
H24C H 0.3814 0.4182 0.0164 0.045 Uiso 1 1 calc R .
C25 C 0.4232(3) 0.29766(18) 0.00159(8) 0.0260(8) Uani 1 1 d . .
H25A H 0.3416 0.2895 -0.0087 0.039 Uiso 1 1 calc R .
H25B H 0.4711 0.2572 0.0034 0.039 Uiso 1 1 calc R .
H25C H 0.4737 0.3287 -0.0101 0.039 Uiso 1 1 calc R .
C26 C 0.3004(3) 0.28187(18) 0.04990(8) 0.0262(8) Uani 1 1 d . .
H26A H 0.2852 0.2989 0.0702 0.039 Uiso 1 1 calc R .
H26B H 0.3352 0.2381 0.0514 0.039 Uiso 1 1 calc R .
H26C H 0.2194 0.2809 0.0387 0.039 Uiso 1 1 calc R .
C27 C 0.6045(3) 0.22048(15) 0.07236(7) 0.0181(7) Uani 1 1 d . .
C28 C 0.5701(3) 0.17758(16) 0.04522(8) 0.0247(8) Uani 1 1 d . .
H28A H 0.4835 0.1881 0.0382 0.037 Uiso 1 1 calc R .
H28B H 0.5733 0.1322 0.0513 0.037 Uiso 1 1 calc R .
H28C H 0.6316 0.1850 0.0289 0.037 Uiso 1 1 calc R .
C29 C 0.5066(3) 0.20954(17) 0.09803(8) 0.0248(8) Uani 1 1 d . .
H29A H 0.5449 0.2222 0.1173 0.037 Uiso 1 1 calc R .
H29B H 0.4828 0.1639 0.0988 0.037 Uiso 1 1 calc R .
H29C H 0.4298 0.2356 0.0943 0.037 Uiso 1 1 calc R .
C30 C 0.7339(3) 0.19513(16) 0.08396(8) 0.0238(7) Uani 1 1 d . .
H30A H 0.7985 0.1989 0.0680 0.036 Uiso 1 1 calc R .
H30B H 0.7250 0.1498 0.0898 0.036 Uiso 1 1 calc R .
H30C H 0.7609 0.2205 0.1015 0.036 Uiso 1 1 calc R .
C31 C 0.8388(3) 0.42385(16) 0.03756(7) 0.0181(7) Uani 1 1 d . .
C32 C 0.9667(3) 0.41001(18) 0.05276(9) 0.0294(9) Uani 1 1 d . .
H32A H 0.9866 0.3640 0.0510 0.044 Uiso 1 1 calc R .
H32B H 0.9616 0.4218 0.0741 0.044 Uiso 1 1 calc R .
H32C H 1.0343 0.4353 0.0430 0.044 Uiso 1 1 calc R .
C33 C 0.8133(3) 0.49629(16) 0.03808(8) 0.0249(8) Uani 1 1 d . .
H33A H 0.8805 0.5186 0.0267 0.037 Uiso 1 1 calc R .
H33B H 0.8133 0.5116 0.0590 0.037 Uiso 1 1 calc R .
H33C H 0.7297 0.5052 0.0289 0.037 Uiso 1 1 calc R .
C34 C 0.8475(4) 0.40246(19) 0.00442(8) 0.0318(9) Uani 1 1 d . .
H34A H 0.9189 0.4248 -0.0054 0.048 Uiso 1 1 calc R .
H34B H 0.7673 0.4130 -0.0060 0.048 Uiso 1 1 calc R .
H34C H 0.8619 0.3559 0.0035 0.048 Uiso 1 1 calc R .
C35 C 0.8151(3) 0.30353(15) 0.14673(7) 0.0162(7) Uani 1 1 d . A
C36 C 0.9154(3) 0.33012(15) 0.12970(8) 0.0212(7) Uani 1 1 d . .
H36 H 0.8969 0.3627 0.1153 0.025 Uiso 1 1 calc R .
C37 C 1.0404(3) 0.30991(17) 0.13348(8) 0.0236(8) Uani 1 1 d . .
H37 H 1.1059 0.3287 0.1215 0.028 Uiso 1 1 calc R .
C38 C 1.0730(3) 0.26309(17) 0.15425(9) 0.0248(8) Uani 1 1 d . .
C39 C 0.9734(3) 0.23516(17) 0.17063(9) 0.0285(8) Uani 1 1 d . .
H39 H 0.9925 0.2020 0.1847 0.034 Uiso 1 1 calc R .
C40 C 0.8470(3) 0.25464(16) 0.16692(8) 0.0218(7) Uani 1 1 d . .
H40 H 0.7813 0.2343 0.1783 0.026 Uiso 1 1 calc R .
C41 C 1.2115(3) 0.2451(2) 0.15980(10) 0.0366(10) Uani 1 1 d . .
H41A H 1.2576 0.2438 0.1405 0.055 Uiso 1 1 calc R .
H41B H 1.2155 0.2027 0.1694 0.055 Uiso 1 1 calc R .
H41C H 1.2513 0.2772 0.1730 0.055 Uiso 1 1 calc R .
C42 C 0.5790(3) 0.32609(17) 0.20676(7) 0.0251(8) Uani 1 1 d D .
C43A C 0.4969(17) 0.2884(12) 0.2262(3) 0.041(4) Uani 0.45(3) 1 d PDU A
1H43A H 0.4418 0.2561 0.2183 0.050 Uiso 0.45(3) 1 calc PR A
1C44A C 0.5025(16) 0.3021(12) 0.2580(3) 0.049(4) Uani 0.45(3) 1 d PDU A
1H44A H 0.4440 0.2831 0.2718 0.059 Uiso 0.45(3) 1 calc PR A
1C45A C 0.6016(19) 0.3461(12) 0.2680(6) 0.043(4) Uani 0.45(3) 1 d PDU A
1H45A H 0.5980 0.3600 0.2885 0.052 Uiso 0.45(3) 1 calc PR A
1C46A C 0.7058(18) 0.3710(10) 0.2497(4) 0.037(3) Uani 0.45(3) 1 d PDU A
1H46A H 0.7764 0.3939 0.2580 0.044 Uiso 0.45(3) 1 calc PR A
1C47A C 0.6935(17) 0.3581(10) 0.2178(4) 0.027(3) Uani 0.45(3) 1 d PDU A
1H47A H 0.7596 0.3705 0.2042 0.032 Uiso 0.45(3) 1 calc PR A
1C43B C 0.4833(11) 0.3149(8) 0.2276(2) 0.032(3) Uani 0.55(3) 1 d PU A
2H43B H 0.4060 0.2955 0.2207 0.038 Uiso 0.55(3) 1 calc PR A
2C44B C 0.4939(12) 0.3302(8) 0.2576(2) 0.042(3) Uani 0.55(3) 1 d PU A
2H44B H 0.4252 0.3182 0.2705 0.050 Uiso 0.55(3) 1 calc PR A
2C45B C 0.5890(18) 0.3591(9) 0.2693(5) 0.045(3) Uani 0.55(3) 1 d PU A
2H45B H 0.6019 0.3648 0.2904 0.054 Uiso 0.55(3) 1 calc PR A
2C46B C 0.6646(17) 0.3795(8) 0.2488(4) 0.045(3) Uani 0.55(3) 1 d PU A
2H46B H 0.7315 0.4074 0.2552 0.054 Uiso 0.55(3) 1 calc PR A
2C47B C 0.6602(17) 0.3660(10) 0.2192(4) 0.039(4) Uani 0.55(3) 1 d PU A
2H47B H 0.7203 0.3869 0.2064 0.046 Uiso 0.55(3) 1 calc PR A
2N1 N 0.6879(2) 0.32601(12) 0.14256(6) 0.0150(6) Uani 1 1 d . .
Si1 Si 0.56622(8) 0.30504(5) 0.16618(2) 0.01812(19) Uani 1 1 d . A
H1A H 0.464(3) 0.3413(16) 0.1529(8) 0.023(9) Uiso 1 1 d . .
H1B H 0.522(3) 0.2418(15) 0.1655(7) 0.014(8) Uiso 1 1 d . .
Th1 Th 0.589215(9) 0.394682(5) 0.106112(2) 0.01279(4) Uani 1 1 d . A
H1 H 0.402(3) 0.3745(19) 0.1008(8) 0.030(11) Uiso 1 1 d . .

loop_
_atom_site_aniso_label
_atom_site_aniso_U_11
_atom_site_aniso_U_22
_atom_site_aniso_U_33
_atom_site_aniso_U_23
_atom_site_aniso_U_13
_atom_site_aniso_U_12
C1 0.0180(15) 0.0139(15) 0.0162(17) 0.0000(13) 0.0016(12) 0.0011(12)
C2 0.0169(15) 0.0133(15) 0.0174(16) -0.0026(13) 0.0018(13) 0.0007(13)
C3 0.0202(16) 0.0145(15) 0.0125(15) -0.0003(12) -0.0009(13) 0.0001(13)
C4 0.0141(14) 0.0135(16) 0.0196(17) -0.0013(13) 0.0001(12) -0.0003(13)
C5 0.0174(15) 0.0146(15) 0.0169(16) 0.0009(13) 0.0015(12) -0.0009(12)
C6 0.0177(15) 0.0189(16) 0.0203(17) 0.0048(14) -0.0001(13) 0.0035(14)
C7 0.0239(17) 0.0280(19) 0.0182(17) 0.0070(15) -0.0004(14) 0.0043(15)
C8 0.0191(17) 0.034(2) 0.0256(18) 0.0037(16) -0.0006(15) 0.0042(16)
C9 0.0303(19) 0.0238(19) 0.0286(19) 0.0081(16) 0.0033(16) 0.0058(16)
C10 0.0156(15) 0.0197(17) 0.0211(17) 0.0029(14) 0.0066(13) 0.0020(13)
C11 0.0146(16) 0.0244(18) 0.035(2) 0.0038(16) 0.0075(15) -0.0010(15)
C12 0.0203(17) 0.0247(18) 0.0298(19) 0.0001(16) 0.0071(15) 0.0051(15)
C13 0.0268(18) 0.032(2) 0.0225(19) 0.0067(16) 0.0090(15) 0.0028(16)
C14 0.0174(16) 0.0154(16) 0.0223(18) -0.0007(14) -0.0012(13) -0.0016(13)
C15 0.0239(18) 0.0219(19) 0.030(2) -0.0040(15) -0.0042(15) -0.0040(14)
C16 0.0192(17) 0.0262(19) 0.029(2) 0.0028(16) -0.0069(15) -0.0008(15)
C17 0.0160(15) 0.0230(17) 0.0286(19) -0.0003(15) 0.0004(15) -0.0035(14)
C18 0.0158(15) 0.0166(16) 0.0156(16) -0.0009(13) 0.0002(12) 0.0007(13)
C19 0.0165(16) 0.0166(16) 0.0111(15) -0.0022(12) 0.0015(12) -0.0017(12)
C20 0.0153(15) 0.0176(16) 0.0130(15) 0.0000(13) 0.0041(12) 0.0008(13)
C21 0.0160(14) 0.0151(16) 0.0143(15) 0.0004(12) 0.0021(12) -0.0020(13)
C22 0.0192(15) 0.0155(15) 0.0167(15) -0.0002(13) 0.0023(12) 0.0040(14)
C23 0.0210(17) 0.0231(18) 0.0210(17) -0.0013(14) -0.0060(14) -0.0002(14)
C24 0.0207(17) 0.032(2) 0.038(2) -0.0014(18) -0.0127(15) 0.0028(16)
C25 0.0279(19) 0.030(2) 0.0198(17) 0.0001(15) -0.0088(15) -0.0009(16)
C26 0.0173(17) 0.030(2) 0.031(2) -0.0030(17) -0.0014(14) -0.0031(15)
C27 0.0242(17) 0.0134(15) 0.0166(16) 0.0001(13) -0.0026(13) -0.0022(13)
C28 0.033(2) 0.0149(17) 0.0262(18) -0.0022(15) -0.0029(15) 0.0000(15)
C29 0.034(2) 0.0184(17) 0.0217(18) 0.0010(14) 0.0010(15) -0.0041(15)
C30 0.0294(18) 0.0150(17) 0.0272(18) 0.0011(14) -0.0072(15) 0.0042(15)
C31 0.0172(16) 0.0174(17) 0.0199(17) 0.0005(14) 0.0093(13) -0.0024(13)
C32 0.0153(16) 0.034(2) 0.038(2) 0.0070(18) 0.0065(15) -0.0061(15)
C33 0.0256(18) 0.0192(18) 0.030(2) 0.0007(15) 0.0095(15) -0.0048(15)
C34 0.038(2) 0.035(2) 0.0225(19) -0.0044(17) 0.0153(16) -0.0076(18)
C35 0.0166(15) 0.0141(16) 0.0178(16) -0.0034(13) -0.0058(12) -0.0005(13)
C36 0.0193(16) 0.0153(16) 0.0290(18) 0.0006(14) -0.0039(15) -0.0023(14)
C37 0.0167(15) 0.0220(18) 0.032(2) -0.0084(16) -0.0013(14) -0.0051(14)
C38 0.0176(17) 0.0232(18) 0.034(2) -0.0085(15) -0.0082(15) 0.0006(14)
C39 0.0283(19) 0.0196(19) 0.038(2) 0.0056(16) -0.0068(16) 0.0029(15)
C40 0.0200(17) 0.0209(18) 0.0245(18) 0.0037(15) -0.0029(14) -0.0008(14)
C41 0.0172(18) 0.035(2) 0.057(3) -0.004(2) -0.0127(18) -0.0007(16)
C42 0.0327(19) 0.0273(19) 0.0153(16) 0.0042(15) 0.0014(15) 0.0077(17)
C43A 0.041(6) 0.052(8) 0.032(5) -0.009(6) 0.008(4) -0.012(6)
C44A 0.052(6) 0.061(8) 0.033(5) 0.009(6) 0.015(5) -0.003(6)
C45A 0.057(6) 0.055(8) 0.018(5) -0.011(6) 0.005(5) 0.021(6)
C46A 0.047(7) 0.041(6) 0.021(4) 0.001(4) -0.007(5) -0.004(6)
C47A 0.036(6) 0.021(6) 0.023(4) -0.004(4) 0.004(5) -0.012(6)
C43B 0.029(4) 0.039(6) 0.027(4) 0.001(4) 0.002(3) 0.001(4)
C44B 0.053(5) 0.050(6) 0.023(4) 0.009(4) 0.018(3) 0.010(4)
C45B 0.066(6) 0.049(7) 0.021(5) -0.008(5) -0.001(4) 0.022(5)
C46B 0.055(6) 0.041(5) 0.038(4) -0.003(4) -0.020(5) -0.002(5)
C47B 0.050(7) 0.039(6) 0.027(4) 0.003(4) 0.003(5) -0.005(6)
N1 0.0146(12) 0.0156(14) 0.0147(13) 0.0023(11) -0.0014(10) 0.0000(11)
Si1 0.0190(4) 0.0204(5) 0.0150(4) 0.0041(4) -0.0005(3) 0.0001(4)
Th1 0.01231(5) 0.01287(6) 0.01321(6) 0.00142(5) -0.00003(4) 0.00027(5)

loop_
_atom_type_symbol
_atom_type_description
_atom_type_scat_dispersion_real
_atom_type_scat_dispersion_imag
_atom_type_scat_source
C C 0.0033 0.0016 'International Tables Vol C Tables 4.2.6.8 and 6.1.1.4'
H H 0.0000 0.0000 'International Tables Vol C Tables 4.2.6.8 and 6.1.1.4'
N N 0.0061 0.0033 'International Tables Vol C Tables 4.2.6.8 and 6.1.1.4'
Si Si 0.0817 0.0704 'International Tables Vol C Tables 4.2.6.8 and 6.1.1.4'
Th Th -7.2400 8.8979 'International Tables Vol C Tables 4.2.6.8 and 6.1.1.4'

loop_
_geom_angle_atom_site_label_1
_geom_angle_atom_site_label_2
_geom_angle_atom_site_label_3
_geom_angle
C5 C1 C2 106.5(3)
C5 C1 C6 118.2(3)
C2 C1 C6 133.7(3)
C5 C1 Th1 70.97(18)
C2 C1 Th1 76.61(18)
C6 C1 Th1 128.0(2)
C3 C2 C1 106.5(3)
C3 C2 C10 119.8(3)
C1 C2 C10 132.6(3)
C3 C2 Th1 70.88(17)
C1 C2 Th1 75.17(18)
C10 C2 Th1 127.8(2)
C4 C3 C2 110.7(3)
C4 C3 Th1 75.40(18)
C2 C3 Th1 80.61(18)
C4 C3 H3 124.7
C2 C3 H3 124.7
Th1 C3 H3 111.4
C3 C4 C5 105.7(3)
C3 C4 C14 124.9(3)
C5 C4 C14 126.4(3)
C3 C4 Th1 75.79(18)
C5 C4 Th1 75.13(18)
C14 C4 Th1 129.7(2)
C4 C5 C1 110.5(3)
C4 C5 Th1 75.86(18)
C1 C5 Th1 80.36(18)
C4 C5 H5 124.7
C1 C5 H5 124.7
Th1 C5 H5 111.2
C8 C6 C7 106.0(3)
C8 C6 C9 109.7(3)
C7 C6 C9 107.3(3)
C8 C6 C1 115.7(3)
C7 C6 C1 110.6(3)
C9 C6 C1 107.2(3)
C6 C7 H7A 109.5
C6 C7 H7B 109.5
H7A C7 H7B 109.5
C6 C7 H7C 109.5
H7A C7 H7C 109.5
H7B C7 H7C 109.5
C6 C8 H8A 109.5
C6 C8 H8B 109.5
H8A C8 H8B 109.5
C6 C8 H8C 109.5
H8A C8 H8C 109.5
H8B C8 H8C 109.5
C6 C9 H9A 109.5
C6 C9 H9B 109.5
H9A C9 H9B 109.5
C6 C9 H9C 109.5
H9A C9 H9C 109.5
H9B C9 H9C 109.5
C11 C10 C13 105.6(3)
C11 C10 C12 111.0(3)
C13 C10 C12 105.4(3)
C11 C10 C2 115.3(3)
C13 C10 C2 110.1(3)
C12 C10 C2 108.8(3)
C10 C11 H11A 109.5
C10 C11 H11B 109.5
H11A C11 H11B 109.5
C10 C11 H11C 109.5
H11A C11 H11C 109.5
H11B C11 H11C 109.5
C10 C12 H12A 109.5
C10 C12 H12B 109.5
H12A C12 H12B 109.5
C10 C12 H12C 109.5
H12A C12 H12C 109.5
H12B C12 H12C 109.5
C10 C13 H13A 109.5
C10 C13 H13B 109.5
H13A C13 H13B 109.5
C10 C13 H13C 109.5
H13A C13 H13C 109.5
H13B C13 H13C 109.5
C16 C14 C17 109.5(3)
C16 C14 C4 112.3(3)
C17 C14 C4 112.1(3)
C16 C14 C15 108.8(3)
C17 C14 C15 108.3(3)
C4 C14 C15 105.7(3)
C14 C15 H15A 109.5
C14 C15 H15B 109.5
H15A C15 H15B 109.5
C14 C15 H15C 109.5
H15A C15 H15C 109.5
H15B C15 H15C 109.5
C14 C16 H16A 109.5
C14 C16 H16B 109.5
H16A C16 H16B 109.5
C14 C16 H16C 109.5
H16A C16 H16C 109.5
H16B C16 H16C 109.5
C14 C17 H17A 109.5
C14 C17 H17B 109.5
H17A C17 H17B 109.5
C14 C17 H17C 109.5
H17A C17 H17C 109.5
H17B C17 H17C 109.5
C22 C18 C19 106.1(3)
C22 C18 C23 118.8(3)
C19 C18 C23 132.9(3)
C22 C18 Th1 72.62(18)
C19 C18 Th1 75.18(17)
C23 C18 Th1 129.9(2)
C20 C19 C18 106.7(3)
C20 C19 C27 120.7(3)
C18 C19 C27 132.1(3)
C20 C19 Th1 73.44(17)
C18 C19 Th1 76.02(17)
C27 C19 Th1 121.76(19)
C21 C20 C19 110.6(3)
C21 C20 Th1 76.11(18)
C19 C20 Th1 77.76(17)
C21 C20 H20 124.7
C19 C20 H20 124.7
Th1 C20 H20 113.4
C20 C21 C22 105.5(3)
C20 C21 C31 126.1(3)
C22 C21 C31 124.3(3)
C20 C21 Th1 75.21(17)
C22 C21 Th1 74.68(17)
C31 C21 Th1 133.0(2)
C21 C22 C18 111.0(3)
C21 C22 Th1 76.47(18)
C18 C22 Th1 78.68(18)
C21 C22 H22 124.5
C18 C22 H22 124.5
Th1 C22 H22 112.3
C24 C23 C26 105.7(3)
C24 C23 C25 107.1(3)
C26 C23 C25 109.5(3)
C24 C23 C18 110.7(3)
C26 C23 C18 116.4(3)
C25 C23 C18 107.1(3)
C23 C24 H24A 109.5
C23 C24 H24B 109.5
H24A C24 H24B 109.5
C23 C24 H24C 109.5
H24A C24 H24C 109.5
H24B C24 H24C 109.5
C23 C25 H25A 109.5
C23 C25 H25B 109.5
H25A C25 H25B 109.5
C23 C25 H25C 109.5
H25A C25 H25C 109.5
H25B C25 H25C 109.5
C23 C26 H26A 109.5
C23 C26 H26B 109.5
H26A C26 H26B 109.5
C23 C26 H26C 109.5
H26A C26 H26C 109.5
H26B C26 H26C 109.5
C30 C27 C19 110.4(3)
C30 C27 C28 105.5(3)
C19 C27 C28 111.3(3)
C30 C27 C29 106.5(3)
C19 C27 C29 113.1(3)
C28 C27 C29 109.6(3)
C27 C28 H28A 109.5
C27 C28 H28B 109.5
H28A C28 H28B 109.5
C27 C28 H28C 109.5
H28A C28 H28C 109.5
H28B C28 H28C 109.5
C27 C29 H29A 109.5
C27 C29 H29B 109.5
H29A C29 H29B 109.5
C27 C29 H29C 109.5
H29A C29 H29C 109.5
H29B C29 H29C 109.5
C27 C30 H30A 109.5
C27 C30 H30B 109.5
H30A C30 H30B 109.5
C27 C30 H30C 109.5
H30A C30 H30C 109.5
H30B C30 H30C 109.5
C32 C31 C33 109.4(3)
C32 C31 C21 112.9(3)
C33 C31 C21 112.4(3)
C32 C31 C34 108.4(3)
C33 C31 C34 108.0(3)
C21 C31 C34 105.4(3)
C31 C32 H32A 109.5
C31 C32 H32B 109.5
H32A C32 H32B 109.5
C31 C32 H32C 109.5
H32A C32 H32C 109.5
H32B C32 H32C 109.5
C31 C33 H33A 109.5
C31 C33 H33B 109.5
H33A C33 H33B 109.5
C31 C33 H33C 109.5
H33A C33 H33C 109.5
H33B C33 H33C 109.5
C31 C34 H34A 109.5
C31 C34 H34B 109.5
H34A C34 H34B 109.5
C31 C34 H34C 109.5
H34A C34 H34C 109.5
H34B C34 H34C 109.5
C40 C35 C36 117.0(3)
C40 C35 N1 123.1(3)
C36 C35 N1 119.8(3)
C37 C36 C35 121.3(3)
C37 C36 H36 119.4
C35 C36 H36 119.4
C36 C37 C38 121.8(3)
C36 C37 H37 119.1
C38 C37 H37 119.1
C37 C38 C39 117.2(3)
C37 C38 C41 121.1(3)
C39 C38 C41 121.6(3)
C40 C39 C38 121.6(3)
C40 C39 H39 119.2
C38 C39 H39 119.2
C39 C40 C35 121.0(3)
C39 C40 H40 119.5
C35 C40 H40 119.5
C38 C41 H41A 109.5
C38 C41 H41B 109.5
H41A C41 H41B 109.5
C38 C41 H41C 109.5
H41A C41 H41C 109.5
H41B C41 H41C 109.5
C47B C42 C43B 107.1(11)
C47B C42 C43A 118.5(11)
C43B C42 C43A 23.2(6)
C47B C42 C47A 15.1(13)
C43B C42 C47A 116.6(10)
C43A C42 C47A 122.4(10)
C47B C42 Si1 127.2(8)
C43B C42 Si1 123.8(6)
C43A C42 Si1 114.0(7)
C47A C42 Si1 119.6(8)
C44A C43A C42 116.9(12)
C44A C43A H43A 121.5
C42 C43A H43A 121.5
C43A C44A C45A 116.9(15)
C43A C44A H44A 121.5
C45A C44A H44A 121.5
C44A C45A C46A 125.9(19)
C44A C45A H45A 117.1
C46A C45A H45A 117.0
C47A C46A C45A 114.5(17)
C47A C46A H46A 122.7
C45A C46A H46A 122.7
C46A C47A C42 119.2(13)
C46A C47A H47A 120.4
C42 C47A H47A 120.4
C42 C43B C44B 123.4(10)
C42 C43B H43B 118.3
C44B C43B H43B 118.3
C45B C44B C43B 124.7(14)
C45B C44B H44B 117.6
C43B C44B H44B 117.6
C44B C45B C46B 110.2(19)
C44B C45B H45B 124.9
C46B C45B H45B 124.9
C45B C46B C47B 127.4(16)
C45B C46B H46B 116.3
C47B C46B H46B 116.3
C42 C47B C46B 124.5(14)
C42 C47B H47B 117.7
C46B C47B H47B 117.7
C35 N1 Si1 122.2(2)
C35 N1 Th1 133.5(2)
Si1 N1 Th1 104.35(12)
N1 Si1 C42 118.83(15)
N1 Si1 Th1 45.25(9)
C42 Si1 Th1 130.68(12)
N1 Si1 H1A 99.6(13)
C42 Si1 H1A 109.1(14)
Th1 Si1 H1A 54.4(13)
N1 Si1 H1B 118.2(13)
C42 Si1 H1B 105.5(13)
Th1 Si1 H1B 123.1(13)
H1A Si1 H1B 104.2(18)
N1 Th1 C5 120.97(9)
N1 Th1 C4 92.15(9)
C5 Th1 C4 29.02(9)
N1 Th1 C22 130.48(9)
C5 Th1 C22 93.56(9)
C4 Th1 C22 118.28(9)
N1 Th1 C3 84.92(9)
C5 Th1 C3 46.92(9)
C4 Th1 C3 28.81(9)
C22 Th1 C3 139.83(9)
N1 Th1 C20 84.13(9)
C5 Th1 C20 119.24(9)
C4 Th1 C20 124.30(9)
C22 Th1 C20 46.76(9)
C3 Th1 C20 150.14(9)
N1 Th1 C21 108.58(9)
C5 Th1 C21 93.07(9)
C4 Th1 C21 107.30(9)
C22 Th1 C21 28.85(8)
C3 Th1 C21 135.92(9)
C20 Th1 C21 28.68(8)
N1 Th1 C19 87.79(9)
C5 Th1 C19 139.21(9)
C4 Th1 C19 152.93(9)
C22 Th1 C19 47.17(9)
C3 Th1 C19 172.66(9)
C20 Th1 C19 28.81(8)
C21 Th1 C19 47.88(9)
N1 Th1 C18 115.63(9)
C5 Th1 C18 119.28(9)
C4 Th1 C18 146.44(9)
C22 Th1 C18 28.70(9)
C3 Th1 C18 157.92(9)
C20 Th1 C18 47.25(9)
C21 Th1 C18 47.93(9)
C19 Th1 C18 28.80(9)
N1 Th1 C1 131.78(9)
C5 Th1 C1 28.67(8)
C4 Th1 C1 47.78(9)
C22 Th1 C1 95.90(9)
C3 Th1 C1 46.89(9)
C20 Th1 C1 137.30(9)
C21 Th1 C1 108.64(9)
C19 Th1 C1 140.36(9)
C18 Th1 C1 111.93(9)
N1 Th1 C2 107.20(9)
C5 Th1 C2 46.81(9)
C4 Th1 C2 47.55(9)
C22 Th1 C2 122.25(9)
C3 Th1 C2 28.52(8)
C20 Th1 C2 165.16(9)
C21 Th1 C2 136.59(9)
C19 Th1 C2 156.18(9)
C18 Th1 C2 130.02(9)
C1 Th1 C2 28.22(8)
N1 Th1 Si1 30.40(6)
C5 Th1 Si1 122.57(7)
C4 Th1 Si1 96.42(7)
C22 Th1 Si1 143.85(7)
C3 Th1 Si1 76.14(7)
C20 Th1 Si1 106.15(6)
C21 Th1 Si1 134.26(6)
C19 Th1 Si1 97.09(6)
C18 Th1 Si1 117.11(7)
C1 Th1 Si1 116.18(6)
C2 Th1 Si1 87.98(6)
N1 Th1 H1 111.9(11)
C5 Th1 H1 108.7(11)
C4 Th1 H1 122.6(11)
C22 Th1 H1 84.9(10)
C3 Th1 H1 99.9(11)
C20 Th1 H1 110.0(11)
C21 Th1 H1 112.2(10)
C19 Th1 H1 82.1(11)
C18 Th1 H1 66.0(10)
C1 Th1 H1 80.4(11)
C2 Th1 H1 75.2(11)
Si1 Th1 H1 84.6(10)

loop_
_geom_bond_atom_site_label_1
_geom_bond_atom_site_label_2
_geom_bond_distance
C1 C5 1.424(4)
C1 C2 1.432(4)
C1 C6 1.553(4)
C1 Th1 2.927(3)
C2 C3 1.426(4)
C2 C10 1.551(4)
C2 Th1 2.946(3)
C3 C4 1.402(4)
C3 Th1 2.821(3)
C3 H3 0.9500
C4 C5 1.409(4)
C4 C14 1.533(4)
C4 Th1 2.816(3)
C5 Th1 2.807(3)
C5 H5 0.9500
C6 C8 1.530(4)
C6 C7 1.537(4)
C6 C9 1.545(5)
C7 H7A 0.9800
C7 H7B 0.9800
C7 H7C 0.9800
C8 H8A 0.9800
C8 H8B 0.9800
C8 H8C 0.9800
C9 H9A 0.9800
C9 H9B 0.9800
C9 H9C 0.9800
C10 C11 1.529(5)
C10 C13 1.541(5)
C10 C12 1.541(4)
C11 H11A 0.9800
C11 H11B 0.9800
C11 H11C 0.9800
C12 H12A 0.9800
C12 H12B 0.9800
C12 H12C 0.9800
C13 H13A 0.9800
C13 H13B 0.9800
C13 H13C 0.9800
C14 C16 1.527(5)
C14 C17 1.531(4)
C14 C15 1.542(4)
C15 H15A 0.9800
C15 H15B 0.9800
C15 H15C 0.9800
C16 H16A 0.9800
C16 H16B 0.9800
C16 H16C 0.9800
C17 H17A 0.9800
C17 H17B 0.9800
C17 H17C 0.9800
C18 C22 1.418(4)
C18 C19 1.437(4)
C18 C23 1.544(4)
C18 Th1 2.895(3)
C19 C20 1.422(4)
C19 C27 1.537(4)
C19 Th1 2.884(3)
C20 C21 1.404(4)
C20 Th1 2.829(3)
C20 H20 0.9500
C21 C22 1.410(4)
C21 C31 1.532(4)
C21 Th1 2.840(3)
C22 Th1 2.818(3)
C22 H22 0.9500
C23 C24 1.531(5)
C23 C26 1.536(5)
C23 C25 1.544(5)
C24 H24A 0.9800
C24 H24B 0.9800
C24 H24C 0.9800
C25 H25A 0.9800
C25 H25B 0.9800
C25 H25C 0.9800
C26 H26A 0.9800
C26 H26B 0.9800
C26 H26C 0.9800
C27 C30 1.536(4)
C27 C28 1.539(4)
C27 C29 1.545(5)
C28 H28A 0.9800
C28 H28B 0.9800
C28 H28C 0.9800
C29 H29A 0.9800
C29 H29B 0.9800
C29 H29C 0.9800
C30 H30A 0.9800
C30 H30B 0.9800
C30 H30C 0.9800
C31 C32 1.521(5)
C31 C33 1.528(5)
C31 C34 1.536(5)
C32 H32A 0.9800
C32 H32B 0.9800
C32 H32C 0.9800
C33 H33A 0.9800
C33 H33B 0.9800
C33 H33C 0.9800
C34 H34A 0.9800
C34 H34B 0.9800
C34 H34C 0.9800
C35 C40 1.393(4)
C35 C36 1.403(4)
C35 N1 1.419(4)
C36 C37 1.379(4)
C36 H36 0.9500
C37 C38 1.381(5)
C37 H37 0.9500
C38 C39 1.393(5)
C38 C41 1.512(4)
C39 C40 1.388(5)
C39 H39 0.9500
C40 H40 0.9500
C41 H41A 0.9800
C41 H41B 0.9800
C41 H41C 0.9800
C42 C47B 1.306(15)
C42 C43B 1.377(12)
C42 C43A 1.444(17)
C42 C47A 1.451(11)
C42 Si1 1.855(4)
C43A C44A 1.439(12)
C43A H43A 0.9500
C44A C45A 1.449(12)
C44A H44A 0.9500
C45A C46A 1.453(12)
C45A H45A 0.9500
C46A C47A 1.443(12)
C46A H46A 0.9500
C47A H47A 0.9500
C43B C44B 1.372(13)
C43B H43B 0.9500
C44B C45B 1.271(18)
C44B H44B 0.9500
C45B C46B 1.276(18)
C45B H45B 0.9500
C46B C47B 1.342(14)
C46B H46B 0.9500
C47B H47B 0.9500
N1 Si1 1.701(3)
N1 Th1 2.387(2)
Si1 Th1 3.2558(9)
Si1 H1A 1.43(3)
Si1 H1B 1.39(3)
Th1 H1 2.01(3)

loop_
_platon_squeeze_void_nr
_platon_squeeze_void_average_x
_platon_squeeze_void_average_y
_platon_squeeze_void_average_z
_platon_squeeze_void_volume
_platon_squeeze_void_count_electrons
_platon_squeeze_void_content
1 -0.030 0.609 0.250 296 41 ' '
2 -0.014 0.109 0.250 296 41 ' '
3 -0.030 0.891 0.750 296 41 ' '
4 -0.014 0.391 0.750 296 41 ' '
5 0.021 0.250 0.065 7 0 ' '
6 0.021 0.250 0.565 7 0 ' '
7 0.479 0.750 0.065 7 0 ' '
8 0.479 0.750 0.565 7 0 ' '
9 0.521 0.250 0.435 7 0 ' '
10 0.521 0.250 0.935 7 0 ' '
11 0.979 0.750 0.435 7 0 ' '
12 0.979 0.750 0.935 7 0 ' '
